data_7033923
loop_
_publ_author_name
'Wang, Xiufeng'
'Li, Yungai'
'Hu, Peng'
'Wang, Juanjuan'
'Li, Licun'

_publ_section_title
;
 Slow magnetic relaxation and field-induced metamagnetism in nitronyl
 nitroxide-Dy(iii) magnetic chains.
;
_journal_issue 10
_journal_name_full 'Dalton transactions (Cambridge, England : 2003)'
_journal_page_first 4560
_journal_page_last 4567
_journal_paper_doi 10.1039/c4dt01878h
_journal_volume 44
_journal_year 2015
_chemical_formula_sum 'C30 H24 Dy F18 N2 O10'
_chemical_formula_weight 1077.01
_chemical_name_systematic
; 
 ? 
;
_space_group_IT_number 14
_symmetry_cell_setting monoclinic
_symmetry_space_group_name_Hall '-P 2ybc'
_symmetry_space_group_name_H-M 'P 1 21/c 1'
_atom_sites_solution_hydrogens geom
_atom_sites_solution_primary direct
_atom_sites_solution_secondary difmap
_audit_creation_method SHELXL-97
_audit_update_record
;
2014-06-20 deposited with the CCDC.
2015-01-16 downloaded from the CCDC.
;
_cell_angle_alpha 90.00
_cell_angle_beta 117.44(3)
_cell_angle_gamma 90.00
_cell_formula_units_Z 8
_cell_length_a 22.252(5)
_cell_length_b 16.508(3)
_cell_length_c 23.322(5)
_cell_measurement_reflns_used 23770
_cell_measurement_temperature 113(2)
_cell_measurement_theta_max 27.9060
_cell_measurement_theta_min 1.5778
_cell_volume 7603(3)
_computing_cell_refinement 'CrystalClear (Rigaku/MSC Inc., 2005)'
_computing_data_collection 'CrystalClear (Rigaku/MSC Inc., 2005)'
_computing_data_reduction 'CrystalClear (Rigaku/MSC Inc., 2005)'
_computing_molecular_graphics 'Bruker SHELXTL'
_computing_publication_material 'Bruker SHELXTL'
_computing_structure_refinement 'SHELXL-97 (Sheldrick, 1997)'
_computing_structure_solution 'SHELXS-97 (Sheldrick, 1990)'
_diffrn_ambient_temperature 113(2)
_diffrn_measured_fraction_theta_full 0.991
_diffrn_measured_fraction_theta_max 0.991
_diffrn_measurement_device_type 'CCD area detector'
_diffrn_measurement_method 'profile data from \w-scans'
_diffrn_radiation_monochromator graphite
_diffrn_radiation_source 'fine-focus sealed tube'
_diffrn_radiation_type MoK\a
_diffrn_radiation_wavelength 0.71073
_diffrn_reflns_av_R_equivalents 0.0796
_diffrn_reflns_av_sigmaI/netI 0.0693
_diffrn_reflns_limit_h_max 26
_diffrn_reflns_limit_h_min -26
_diffrn_reflns_limit_k_max 19
_diffrn_reflns_limit_k_min -19
_diffrn_reflns_limit_l_max 27
_diffrn_reflns_limit_l_min -27
_diffrn_reflns_number 61405
_diffrn_reflns_theta_full 25.01
_diffrn_reflns_theta_max 25.01
_diffrn_reflns_theta_min 1.58
_exptl_absorpt_coefficient_mu 2.110
_exptl_absorpt_correction_T_max 1.0000
_exptl_absorpt_correction_T_min 0.5739
_exptl_absorpt_correction_type multi-scan
_exptl_absorpt_process_details CrystalClear
_exptl_crystal_colour green
_exptl_crystal_density_diffrn 1.882
_exptl_crystal_density_method 'not measured'
_exptl_crystal_description Prism
_exptl_crystal_F_000 4208
_exptl_crystal_size_max 0.15
_exptl_crystal_size_mid 0.12
_exptl_crystal_size_min 0.10
_refine_diff_density_max 6.600
_refine_diff_density_min -3.250
_refine_diff_density_rms 0.171
_refine_ls_extinction_method none
_refine_ls_goodness_of_fit_ref 1.063
_refine_ls_hydrogen_treatment constr
_refine_ls_matrix_type full
_refine_ls_number_parameters 1111
_refine_ls_number_reflns 13286
_refine_ls_number_restraints 42
_refine_ls_restrained_S_all 1.086
_refine_ls_R_factor_all 0.0755
_refine_ls_R_factor_gt 0.0659
_refine_ls_shift/su_max 0.001
_refine_ls_shift/su_mean 0.000
_refine_ls_structure_factor_coef Fsqd
_refine_ls_weighting_details 'calc w=1/[\s^2^(Fo^2^)+(0.0500P)^2^+60.0000P] where P=(Fo^2^+2Fc^2^)/3'
_refine_ls_weighting_scheme calc
_refine_ls_wR_factor_gt 0.1376
_refine_ls_wR_factor_ref 0.1430
_reflns_number_gt 11289
_reflns_number_total 13286
_reflns_threshold_expression >2sigma(I)
_cod_data_source_file c4dt01878h2.cif
_cod_data_source_block Dy
_cod_depositor_comments
;
The following automatic conversions were performed:

'_exptl_absorpt_correction_type' value 'Multi-scan' changed to
'multi-scan' according to
/usr/data/users/saulius/crontab/automatic-downloads/rss-feeds/RSC/lib/dictionaries/cif_core.dic
dictionary named 'cif_core.dic' version 2.4.2 from 2011-04-26.

Automatic conversion script
Id: cif_fix_values 3008 2015-01-20 13:52:24Z robertas 

 Adding full bibliography for 7033922--7033925.cif.
;
_cod_original_sg_symbol_H-M P21/c
_cod_database_code 7033923

loop_
_symmetry_equiv_pos_as_xyz
'x, y, z'
'-x, y+1/2, -z+1/2'
'-x, -y, -z'
'x, -y-1/2, z-1/2'

loop_
_atom_site_label
_atom_site_type_symbol
_atom_site_fract_x
_atom_site_fract_y
_atom_site_fract_z
_atom_site_U_iso_or_equiv
_atom_site_adp_type
_atom_site_occupancy
_atom_site_symmetry_multiplicity
_atom_site_calc_flag
_atom_site_refinement_flags
Dy1 Dy 0.009019(16) 0.63314(2) 0.738437(16) 0.01567(11) Uani 1 1 d .
Dy2 Dy 0.488360(16) 0.32325(2) 0.752564(14) 0.01319(10) Uani 1 1 d .
O1 O -0.0554(3) 1.0028(3) 0.7434(3) 0.0274(13) Uani 1 1 d .
O2 O -0.0046(3) 0.7369(3) 0.8022(2) 0.0244(12) Uani 1 1 d .
O3 O 0.0998(3) 0.8478(4) 0.8906(2) 0.0298(14) Uani 1 1 d .
O4 O 0.2462(3) 0.8880(4) 0.7903(3) 0.0366(15) Uani 1 1 d .
O5 O 0.0109(3) 0.5841(3) 0.8353(2) 0.0218(12) Uani 1 1 d .
O6 O 0.1204(3) 0.6454(3) 0.8185(2) 0.0238(12) Uani 1 1 d .
O7 O -0.1039(2) 0.5967(3) 0.7004(2) 0.0183(11) Uani 1 1 d .
O8 O -0.0254(3) 0.5699(3) 0.6371(2) 0.0234(12) Uani 1 1 d .
O9 O -0.0519(3) 0.7377(3) 0.6661(2) 0.0225(12) Uani 1 1 d .
O10 O 0.0765(3) 0.6820(3) 0.6935(2) 0.0242(12) Uani 1 1 d .
O11 O 0.4912(3) 0.7151(3) 0.8027(2) 0.0218(12) Uani 1 1 d .
O12 O 0.4399(3) 0.4540(3) 0.7276(2) 0.0212(12) Uani 1 1 d U
O13 O 0.5927(3) 0.6038(4) 0.8885(2) 0.0302(14) Uani 1 1 d .
O14 O 0.7483(3) 0.5636(4) 0.7990(3) 0.0369(15) Uani 1 1 d .
O15 O 0.5117(2) 0.3912(3) 0.8497(2) 0.0174(11) Uani 1 1 d .
O16 O 0.6019(2) 0.3613(3) 0.7996(2) 0.0184(11) Uani 1 1 d .
O17 O 0.4940(3) 0.3700(3) 0.6594(2) 0.0197(11) Uani 1 1 d .
O18 O 0.3802(3) 0.3088(3) 0.6669(2) 0.0219(12) Uani 1 1 d .
O19 O 0.4159(3) 0.2739(4) 0.7916(2) 0.0255(13) Uani 1 1 d .
O20 O 0.5493(2) 0.2233(3) 0.8318(2) 0.0185(11) Uani 1 1 d .
N1 N -0.0574(3) 0.9323(4) 0.7654(3) 0.0206(14) Uani 1 1 d .
N2 N -0.0337(3) 0.8063(4) 0.7918(3) 0.0177(13) Uani 1 1 d .
N3 N 0.4610(3) 0.6458(4) 0.7873(3) 0.0188(14) Uani 1 1 d .
N4 N 0.4375(3) 0.5233(4) 0.7521(3) 0.0164(13) Uani 1 1 d .
F32 F 0.6620(2) 0.1834(3) 0.9395(2) 0.0344(12) Uani 1 1 d .
F33 F 0.6040(3) 0.1468(4) 0.9870(2) 0.0523(17) Uani 1 1 d .
F20 F 0.7374(2) 0.2875(3) 0.8916(3) 0.0406(13) Uani 1 1 d .
F25 F 0.5221(3) 0.4726(4) 0.5840(2) 0.0529(17) Uani 1 1 d .
F31 F 0.6014(3) 0.0751(3) 0.9096(3) 0.0416(13) Uani 1 1 d .
F24 F 0.4947(3) 0.4238(5) 0.9492(2) 0.066(2) Uani 1 1 d .
F28 F 0.2500(3) 0.3839(5) 0.6048(5) 0.108(3) Uani 1 1 d U
F4 F 0.0826(3) 0.5327(4) 0.9988(2) 0.0562(18) Uani 1 1 d .
F5 F -0.0021(3) 0.6127(3) 0.9490(3) 0.0541(17) Uani 1 1 d .
F15 F -0.1381(3) 0.4945(4) 0.4844(2) 0.0487(15) Uani 1 1 d .
F27 F 0.4324(3) 0.4342(4) 0.4998(2) 0.0627(19) Uani 1 1 d .
F23 F 0.5828(4) 0.3543(4) 1.0023(3) 0.0625(19) Uani 1 1 d .
F19 F 0.7605(2) 0.4127(4) 0.9213(2) 0.0454(15) Uani 1 1 d .
F21 F 0.7296(2) 0.3783(3) 0.8229(2) 0.0347(12) Uani 1 1 d .
F22 F 0.5921(3) 0.4793(4) 0.9948(3) 0.0570(18) Uani 1 1 d .
F18 F -0.2273(2) 0.5780(3) 0.6896(2) 0.0349(12) Uani 1 1 d .
F16 F -0.2398(2) 0.6682(3) 0.6187(2) 0.0358(13) Uani 1 1 d .
F17 F -0.2684(2) 0.5456(3) 0.5896(2) 0.0372(13) Uani 1 1 d .
F6 F -0.0088(3) 0.4892(4) 0.9204(2) 0.0481(15) Uani 1 1 d .
F12 F -0.1670(2) 0.7909(3) 0.5678(2) 0.0372(12) Uani 1 1 d .
F11 F -0.1149(3) 0.8323(4) 0.5155(2) 0.0479(16) Uani 1 1 d .
F14 F -0.0326(3) 0.4742(4) 0.5387(2) 0.0528(17) Uani 1 1 d .
F10 F -0.1025(3) 0.8944(3) 0.6010(2) 0.0381(12) Uani 1 1 d .
F3 F 0.2582(3) 0.6792(4) 0.9396(4) 0.074(2) Uani 1 1 d .
F2 F 0.2469(3) 0.6177(6) 0.8539(3) 0.089(3) Uani 1 1 d U
F1 F 0.2584(3) 0.5522(4) 0.9353(3) 0.0544(16) Uani 1 1 d .
F34 F 0.3099(3) 0.2267(5) 0.8080(3) 0.073(2) Uani 1 1 d .
F7 F 0.1806(3) 0.7297(6) 0.6746(3) 0.082(3) Uani 1 1 d .
F36 F 0.3570(4) 0.3195(6) 0.8740(5) 0.102(3) Uani 1 1 d .
F9 F 0.1165(3) 0.7737(5) 0.5826(4) 0.084(2) Uani 1 1 d U
F8 F 0.1257(4) 0.6473(5) 0.6004(4) 0.093(3) Uani 1 1 d U
F35 F 0.3727(3) 0.2006(6) 0.9059(4) 0.099(3) Uani 1 1 d U
C35 C 0.5676(4) 0.5490(5) 0.7282(4) 0.0211(17) Uani 1 1 d .
C39 C 0.4867(4) 0.5798(4) 0.7724(3) 0.0171(15) Uani 1 1 d .
C49 C 0.4501(4) 0.3811(5) 0.6020(3) 0.0248(18) Uani 1 1 d .
C57 C 0.5658(4) 0.3995(5) 0.9004(3) 0.0198(16) Uani 1 1 d .
C60 C 0.7185(4) 0.3633(5) 0.8727(4) 0.0256(18) Uani 1 1 d .
C54 C 0.5422(4) 0.1990(5) 0.8799(3) 0.0187(16) Uani 1 1 d .
C32 C 0.6864(4) 0.5668(5) 0.7959(4) 0.0261(18) Uani 1 1 d .
C9 C -0.0103(4) 0.8746(5) 0.7788(4) 0.0202(16) Uani 1 1 d .
H35 H 0.5318 0.5345 0.6887 0.025 Uiso 1 1 calc R
C41 C 0.3979(4) 0.6287(5) 0.7931(4) 0.0226(17) Uani 1 1 d .
C59 C 0.6439(4) 0.3746(5) 0.8568(3) 0.0207(17) Uani 1 1 d .
F30 F 0.2522(3) 0.2596(4) 0.5909(3) 0.0637(19) Uani 1 1 d .
C45 C 0.3217(4) 0.5680(6) 0.6805(4) 0.033(2) Uani 1 1 d .
H45A H 0.3378 0.6122 0.6645 0.049 Uiso 1 1 calc R
H45B H 0.2787 0.5820 0.6779 0.049 Uiso 1 1 calc R
H45C H 0.3167 0.5207 0.6548 0.049 Uiso 1 1 calc R
C38 C 0.5547(4) 0.5724(5) 0.7793(3) 0.0172(15) Uani 1 1 d .
C58 C 0.6315(4) 0.3947(5) 0.9083(4) 0.0249(18) Uani 1 1 d .
H58 H 0.6678 0.4050 0.9486 0.030 Uiso 1 1 calc R
C36 C 0.6092(4) 0.5882(5) 0.8398(3) 0.0240(17) Uani 1 1 d .
C43 C 0.3471(4) 0.4848(5) 0.7796(4) 0.032(2) Uani 1 1 d .
H43A H 0.3339 0.4384 0.7516 0.049 Uiso 1 1 calc R
H43B H 0.3087 0.5045 0.7838 0.049 Uiso 1 1 calc R
H43C H 0.3824 0.4698 0.8213 0.049 Uiso 1 1 calc R
C50 C 0.4794(5) 0.4099(6) 0.5581(4) 0.040(3) Uani 1 1 d .
C34 C 0.6324(4) 0.5474(5) 0.7360(4) 0.0267(18) Uani 1 1 d .
H34 H 0.6405 0.5334 0.7015 0.032 Uiso 1 1 calc R
F26 F 0.5144(4) 0.3516(4) 0.5485(3) 0.067(2) Uani 1 1 d .
C33 C 0.6751(4) 0.5863(5) 0.8482(4) 0.0257(18) Uani 1 1 d .
H33 H 0.7113 0.5979 0.8883 0.031 Uiso 1 1 calc R
C55 C 0.6032(4) 0.1525(5) 0.9299(4) 0.0238(18) Uani 1 1 d .
C48 C 0.3807(5) 0.3686(5) 0.5751(4) 0.031(2) Uani 1 1 d .
H48 H 0.3533 0.3831 0.5323 0.038 Uiso 1 1 calc R
C47 C 0.3510(4) 0.3348(5) 0.6107(4) 0.0254(19) Uani 1 1 d .
C52 C 0.4269(4) 0.2433(5) 0.8443(4) 0.0248(18) Uani 1 1 d .
C53 C 0.4864(4) 0.2087(5) 0.8908(4) 0.0245(18) Uani 1 1 d .
H53 H 0.4889 0.1918 0.9299 0.029 Uiso 1 1 calc R
C44 C 0.3726(4) 0.5507(5) 0.7511(4) 0.0198(16) Uani 1 1 d .
C37 C 0.6463(5) 0.6253(6) 0.9506(4) 0.036(2) Uani 1 1 d .
H37A H 0.6677 0.6741 0.9470 0.055 Uiso 1 1 calc R
H37B H 0.6791 0.5823 0.9662 0.055 Uiso 1 1 calc R
H37C H 0.6281 0.6337 0.9803 0.055 Uiso 1 1 calc R
C40 C 0.4215(5) 0.6157(6) 0.8651(4) 0.037(2) Uani 1 1 d .
H40A H 0.4532 0.5716 0.8802 0.055 Uiso 1 1 calc R
H40B H 0.3833 0.6033 0.8721 0.055 Uiso 1 1 calc R
H40C H 0.4430 0.6641 0.8883 0.055 Uiso 1 1 calc R
C56 C 0.5576(4) 0.4160(5) 0.9615(3) 0.0254(18) Uani 1 1 d .
F29 F 0.2429(3) 0.3373(5) 0.5181(3) 0.087(3) Uani 1 1 d U
C31 C 0.8061(4) 0.5825(6) 0.8581(5) 0.044(2) Uani 1 1 d .
H31A H 0.8460 0.5794 0.8523 0.066 Uiso 1 1 calc R
H31B H 0.8097 0.5445 0.8907 0.066 Uiso 1 1 calc R
H31C H 0.8016 0.6363 0.8713 0.066 Uiso 1 1 calc R
C42 C 0.3511(5) 0.7008(5) 0.7689(5) 0.038(2) Uani 1 1 d .
H42A H 0.3724 0.7469 0.7957 0.056 Uiso 1 1 calc R
H42B H 0.3096 0.6889 0.7702 0.056 Uiso 1 1 calc R
H42C H 0.3417 0.7126 0.7252 0.056 Uiso 1 1 calc R
C46 C 0.2740(5) 0.3306(6) 0.5804(4) 0.037(2) Uani 1 1 d .
C3 C 0.1777(4) 0.8643(5) 0.8452(4) 0.0268(18) Uani 1 1 d .
H3 H 0.2152 0.8509 0.8838 0.032 Uiso 1 1 calc R
C2 C 0.1855(4) 0.8857(5) 0.7913(4) 0.0271(19) Uani 1 1 d .
C27 C 0.0575(4) 0.5765(5) 0.8916(3) 0.0230(17) Uani 1 1 d .
C17 C -0.0485(4) 0.7668(5) 0.6175(3) 0.0210(17) Uani 1 1 d .
C22 C -0.1499(4) 0.5778(4) 0.6456(3) 0.0180(16) Uani 1 1 d .
C8 C 0.0568(4) 0.8828(5) 0.7823(3) 0.0204(17) Uani 1 1 d .
C23 C -0.1444(4) 0.5531(5) 0.5915(3) 0.0228(17) Uani 1 1 d .
H23 H -0.1831 0.5380 0.5544 0.027 Uiso 1 1 calc R
F13 F -0.0704(4) 0.5933(4) 0.5015(3) 0.0591(18) Uani 1 1 d .
C24 C -0.0821(4) 0.5506(5) 0.5917(4) 0.0200(16) Uani 1 1 d .
C4 C 0.1295(4) 0.9071(5) 0.7333(4) 0.0277(19) Uani 1 1 d .
H4 H 0.1351 0.9224 0.6977 0.033 Uiso 1 1 calc R
C19 C 0.0636(4) 0.7189(5) 0.6423(4) 0.0249(18) Uani 1 1 d .
C15 C -0.0679(5) 0.8190(6) 0.8756(4) 0.039(2) Uani 1 1 d .
H15A H -0.0466 0.7680 0.8932 0.058 Uiso 1 1 calc R
H15B H -0.1047 0.8276 0.8856 0.058 Uiso 1 1 calc R
H15C H -0.0354 0.8619 0.8940 0.058 Uiso 1 1 calc R
C6 C 0.1136(4) 0.8633(5) 0.8406(3) 0.0218(17) Uani 1 1 d .
C26 C 0.0326(4) 0.5524(6) 0.9404(4) 0.030(2) Uani 1 1 d .
C25 C -0.0807(4) 0.5275(6) 0.5285(4) 0.031(2) Uani 1 1 d .
C16 C -0.1084(4) 0.8213(5) 0.5747(4) 0.0267(18) Uani 1 1 d .
C21 C -0.2217(4) 0.5917(5) 0.6367(4) 0.0249(18) Uani 1 1 d .
C28 C 0.1268(4) 0.5876(6) 0.9138(4) 0.034(2) Uani 1 1 d .
H28 H 0.1566 0.5743 0.9563 0.041 Uiso 1 1 calc R
C5 C 0.0659(4) 0.9053(5) 0.7296(4) 0.0245(18) Uani 1 1 d .
H5 H 0.0285 0.9194 0.6910 0.029 Uiso 1 1 calc R
C14 C -0.0949(4) 0.8182(5) 0.8024(4) 0.0230(17) Uani 1 1 d .
C29 C 0.1522(4) 0.6179(5) 0.8740(4) 0.0276(19) Uani 1 1 d .
C18 C 0.0040(4) 0.7592(5) 0.6012(4) 0.0253(18) Uani 1 1 d .
H18 H -0.0007 0.7811 0.5627 0.030 Uiso 1 1 calc R
C7 C 0.1548(5) 0.8247(6) 0.9515(4) 0.038(2) Uani 1 1 d .
H7A H 0.1766 0.7774 0.9457 0.057 Uiso 1 1 calc R
H7B H 0.1378 0.8129 0.9816 0.057 Uiso 1 1 calc R
H7C H 0.1870 0.8682 0.9679 0.057 Uiso 1 1 calc R
C11 C -0.1195(4) 0.9016(5) 0.7687(4) 0.0253(18) Uani 1 1 d .
C12 C -0.1370(5) 0.9650(6) 0.8072(5) 0.039(2) Uani 1 1 d .
H12A H -0.1734 0.9451 0.8146 0.058 Uiso 1 1 calc R
H12B H -0.1506 1.0146 0.7831 0.058 Uiso 1 1 calc R
H12C H -0.0979 0.9747 0.8479 0.058 Uiso 1 1 calc R
C10 C -0.1757(4) 0.8972(6) 0.6991(4) 0.039(2) Uani 1 1 d .
H10A H -0.1650 0.8560 0.6762 0.058 Uiso 1 1 calc R
H10B H -0.1796 0.9485 0.6783 0.058 Uiso 1 1 calc R
H10C H -0.2178 0.8843 0.6990 0.058 Uiso 1 1 calc R
C51 C 0.3666(4) 0.2461(7) 0.8585(4) 0.040(2) Uani 1 1 d .
C30 C 0.2301(5) 0.6184(7) 0.9003(4) 0.038(2) Uani 1 1 d .
C13 C -0.1439(4) 0.7489(5) 0.7735(5) 0.036(2) Uani 1 1 d .
H13A H -0.1548 0.7428 0.7289 0.054 Uiso 1 1 calc R
H13B H -0.1845 0.7599 0.7769 0.054 Uiso 1 1 calc R
H13C H -0.1236 0.6998 0.7964 0.054 Uiso 1 1 calc R
C1 C 0.3061(4) 0.8698(6) 0.8488(5) 0.042(2) Uani 1 1 d .
H1A H 0.3452 0.8770 0.8421 0.064 Uiso 1 1 calc R
H1B H 0.3042 0.8147 0.8611 0.064 Uiso 1 1 calc R
H1C H 0.3090 0.9055 0.8825 0.064 Uiso 1 1 calc R
C20 C 0.1221(5) 0.7184(6) 0.6246(4) 0.039(2) Uani 1 1 d .

loop_
_atom_site_aniso_label
_atom_site_aniso_U_11
_atom_site_aniso_U_22
_atom_site_aniso_U_33
_atom_site_aniso_U_23
_atom_site_aniso_U_13
_atom_site_aniso_U_12
Dy1 0.01358(18) 0.0183(2) 0.01608(18) 0.00490(14) 0.00764(15) 0.00177(14)
Dy2 0.01380(19) 0.01680(19) 0.00921(17) 0.00180(13) 0.00551(14) 0.00056(13)
O1 0.032(3) 0.015(3) 0.033(3) -0.005(2) 0.012(3) -0.003(3)
O2 0.028(3) 0.025(3) 0.020(3) 0.005(2) 0.011(2) 0.006(3)
O3 0.025(3) 0.048(4) 0.018(3) 0.001(3) 0.011(2) -0.006(3)
O4 0.026(3) 0.052(4) 0.041(4) -0.003(3) 0.023(3) -0.002(3)
O5 0.022(3) 0.024(3) 0.020(3) 0.004(2) 0.011(2) -0.001(2)
O6 0.020(3) 0.027(3) 0.024(3) 0.005(2) 0.010(2) -0.003(2)
O7 0.017(3) 0.024(3) 0.016(3) 0.001(2) 0.009(2) 0.001(2)
O8 0.023(3) 0.030(3) 0.022(3) -0.001(2) 0.015(3) 0.002(3)
O9 0.022(3) 0.027(3) 0.020(3) 0.007(2) 0.011(2) 0.006(2)
O10 0.024(3) 0.024(3) 0.026(3) 0.009(2) 0.013(2) 0.001(2)
O11 0.033(3) 0.017(3) 0.018(3) 0.000(2) 0.014(2) -0.001(3)
O12 0.028(3) 0.015(3) 0.016(3) -0.002(2) 0.006(2) 0.004(2)
O13 0.028(3) 0.045(4) 0.018(3) -0.007(3) 0.011(2) -0.002(3)
O14 0.026(3) 0.049(4) 0.043(4) 0.000(3) 0.022(3) 0.000(3)
O15 0.018(3) 0.025(3) 0.012(2) 0.001(2) 0.009(2) 0.004(2)
O16 0.019(3) 0.024(3) 0.015(3) 0.001(2) 0.009(2) 0.000(2)
O17 0.029(3) 0.019(3) 0.015(3) 0.000(2) 0.013(2) -0.001(2)
O18 0.021(3) 0.023(3) 0.017(3) 0.005(2) 0.005(2) -0.001(2)
O19 0.017(3) 0.040(4) 0.018(3) 0.011(3) 0.006(2) 0.000(3)
O20 0.022(3) 0.020(3) 0.016(2) 0.005(2) 0.012(2) 0.003(2)
N4 0.019(3) 0.010(3) 0.018(3) 0.005(2) 0.006(3) 0.003(3)
N3 0.023(3) 0.017(3) 0.019(3) -0.005(3) 0.013(3) -0.001(3)
N2 0.022(3) 0.011(3) 0.021(3) -0.005(3) 0.010(3) -0.004(3)
N1 0.023(4) 0.017(3) 0.021(3) -0.007(3) 0.010(3) -0.008(3)
F33 0.052(4) 0.088(5) 0.025(3) 0.032(3) 0.024(3) 0.037(3)
F21 0.024(3) 0.059(4) 0.031(3) 0.007(2) 0.021(2) 0.000(2)
F32 0.020(3) 0.040(3) 0.034(3) 0.008(2) 0.005(2) 0.006(2)
C39 0.021(4) 0.014(4) 0.017(4) 0.008(3) 0.010(3) 0.001(3)
F20 0.028(3) 0.041(3) 0.061(3) 0.020(3) 0.027(3) 0.017(2)
F25 0.082(4) 0.058(4) 0.034(3) -0.009(3) 0.040(3) -0.034(3)
F31 0.037(3) 0.030(3) 0.058(3) 0.014(3) 0.023(3) 0.014(2)
C49 0.035(5) 0.024(4) 0.013(4) 0.001(3) 0.009(4) 0.003(4)
F24 0.030(3) 0.146(7) 0.030(3) -0.019(4) 0.021(3) 0.009(4)
C57 0.021(4) 0.026(4) 0.011(4) -0.002(3) 0.007(3) 0.002(3)
C60 0.023(4) 0.032(5) 0.024(4) -0.004(4) 0.013(4) -0.004(4)
F10 0.037(3) 0.020(3) 0.051(3) 0.001(2) 0.015(3) 0.008(2)
F27 0.090(5) 0.078(5) 0.018(3) 0.010(3) 0.023(3) -0.024(4)
F23 0.106(5) 0.067(4) 0.033(3) 0.019(3) 0.048(4) 0.028(4)
F19 0.017(2) 0.082(5) 0.033(3) -0.023(3) 0.008(2) -0.009(3)
C54 0.021(4) 0.020(4) 0.015(4) 0.005(3) 0.009(3) 0.004(3)
C32 0.023(4) 0.028(5) 0.033(4) 0.003(4) 0.017(4) 0.000(4)
F22 0.079(5) 0.066(4) 0.046(3) -0.030(3) 0.046(3) -0.025(4)
C35 0.028(4) 0.018(4) 0.018(4) -0.002(3) 0.011(3) 0.001(3)
C41 0.024(4) 0.021(4) 0.032(4) 0.001(3) 0.021(4) 0.001(3)
C59 0.016(4) 0.031(5) 0.016(4) -0.003(3) 0.007(3) -0.003(3)
F30 0.030(3) 0.059(4) 0.080(4) 0.031(4) 0.007(3) -0.007(3)
C45 0.028(5) 0.033(5) 0.033(5) 0.002(4) 0.011(4) 0.004(4)
C38 0.021(4) 0.018(4) 0.017(4) 0.002(3) 0.012(3) 0.000(3)
C58 0.014(4) 0.041(5) 0.017(4) -0.006(4) 0.004(3) 0.001(4)
C36 0.027(4) 0.030(5) 0.017(4) 0.003(3) 0.012(3) -0.002(4)
C43 0.032(5) 0.029(5) 0.043(5) 0.005(4) 0.024(4) 0.000(4)
C50 0.072(7) 0.038(6) 0.018(4) -0.002(4) 0.027(5) -0.023(5)
C34 0.031(5) 0.029(5) 0.028(4) -0.002(4) 0.019(4) -0.001(4)
F26 0.105(6) 0.070(5) 0.064(4) -0.003(3) 0.070(4) 0.006(4)
C33 0.025(4) 0.029(5) 0.021(4) 0.001(3) 0.008(3) -0.004(4)
C55 0.026(4) 0.031(5) 0.016(4) 0.006(3) 0.012(3) 0.007(4)
C48 0.042(5) 0.030(5) 0.011(4) 0.008(3) 0.002(4) -0.001(4)
C47 0.030(5) 0.014(4) 0.017(4) 0.002(3) -0.002(3) 0.000(3)
C52 0.021(4) 0.036(5) 0.022(4) 0.009(4) 0.015(3) 0.000(4)
C53 0.022(4) 0.035(5) 0.018(4) 0.011(3) 0.011(3) 0.001(4)
C44 0.022(4) 0.019(4) 0.023(4) 0.001(3) 0.014(3) 0.001(3)
F28 0.036(4) 0.087(5) 0.163(7) -0.081(5) 0.013(4) 0.007(4)
C37 0.044(6) 0.047(6) 0.015(4) -0.003(4) 0.011(4) -0.007(5)
C40 0.052(6) 0.039(6) 0.033(5) -0.010(4) 0.031(5) -0.012(5)
C56 0.020(4) 0.040(5) 0.012(4) 0.001(4) 0.004(3) 0.002(4)
F29 0.058(4) 0.111(6) 0.050(4) 0.033(4) -0.012(3) -0.025(4)
C31 0.022(5) 0.051(7) 0.056(6) 0.014(5) 0.016(5) 0.001(5)
C42 0.036(5) 0.021(5) 0.066(6) -0.007(4) 0.033(5) 0.003(4)
C46 0.032(5) 0.027(5) 0.030(5) 0.003(4) -0.006(4) 0.007(4)
F18 0.024(3) 0.057(4) 0.031(3) 0.004(2) 0.020(2) 0.002(2)
F16 0.028(3) 0.045(3) 0.042(3) 0.012(2) 0.023(2) 0.015(2)
F17 0.020(3) 0.047(3) 0.040(3) -0.016(3) 0.011(2) -0.007(2)
F6 0.063(4) 0.056(4) 0.038(3) -0.002(3) 0.035(3) -0.026(3)
C9 0.015(4) 0.023(4) 0.019(4) 0.003(3) 0.004(3) -0.003(3)
F12 0.024(3) 0.036(3) 0.037(3) 0.005(2) 0.002(2) -0.001(2)
F11 0.059(4) 0.060(4) 0.022(3) 0.022(3) 0.017(3) 0.021(3)
C3 0.022(4) 0.031(5) 0.025(4) -0.005(4) 0.009(4) -0.001(4)
C2 0.024(4) 0.032(5) 0.032(5) -0.008(4) 0.019(4) -0.004(4)
F4 0.048(3) 0.098(5) 0.020(3) 0.020(3) 0.014(3) -0.006(3)
F5 0.091(5) 0.041(4) 0.058(4) 0.011(3) 0.058(4) 0.018(3)
F15 0.054(4) 0.065(4) 0.026(3) -0.017(3) 0.017(3) 0.003(3)
C27 0.028(4) 0.022(4) 0.017(4) 0.002(3) 0.009(4) -0.003(4)
C17 0.029(4) 0.016(4) 0.015(4) -0.002(3) 0.007(3) -0.004(3)
C22 0.021(4) 0.012(4) 0.022(4) 0.006(3) 0.011(3) 0.006(3)
C8 0.019(4) 0.028(4) 0.017(4) -0.002(3) 0.010(3) -0.001(3)
C23 0.018(4) 0.030(5) 0.015(4) 0.002(3) 0.003(3) 0.010(3)
F13 0.113(5) 0.049(4) 0.039(3) 0.002(3) 0.054(4) -0.013(4)
C24 0.027(4) 0.014(4) 0.021(4) 0.008(3) 0.013(4) 0.007(3)
C4 0.032(5) 0.032(5) 0.028(4) -0.006(4) 0.022(4) -0.007(4)
C19 0.031(5) 0.024(4) 0.027(4) 0.003(4) 0.020(4) -0.008(4)
C15 0.048(6) 0.045(6) 0.033(5) 0.000(4) 0.026(5) 0.006(5)
F14 0.064(4) 0.069(4) 0.034(3) 0.005(3) 0.030(3) 0.038(3)
C6 0.023(4) 0.024(4) 0.018(4) -0.003(3) 0.009(3) -0.005(4)
C26 0.035(5) 0.038(5) 0.019(4) 0.003(4) 0.014(4) 0.005(4)
C25 0.032(5) 0.041(5) 0.025(4) 0.012(4) 0.018(4) 0.019(4)
C16 0.031(5) 0.025(4) 0.020(4) 0.002(3) 0.008(4) 0.004(4)
C21 0.019(4) 0.036(5) 0.019(4) 0.007(4) 0.009(3) 0.007(4)
C28 0.026(5) 0.051(6) 0.016(4) 0.002(4) 0.003(4) -0.001(4)
C5 0.029(4) 0.022(4) 0.025(4) -0.006(3) 0.015(4) -0.008(4)
C14 0.022(4) 0.024(4) 0.028(4) 0.003(4) 0.016(4) 0.001(4)
C29 0.024(4) 0.032(5) 0.022(4) 0.001(4) 0.007(4) 0.001(4)
C18 0.033(5) 0.025(4) 0.024(4) 0.008(3) 0.019(4) 0.006(4)
C7 0.039(5) 0.055(6) 0.015(4) 0.004(4) 0.009(4) 0.008(5)
F3 0.023(3) 0.035(4) 0.129(6) -0.018(4) 0.005(4) -0.002(3)
F2 0.038(3) 0.173(7) 0.061(4) 0.023(4) 0.027(3) 0.010(4)
F1 0.030(3) 0.042(4) 0.070(4) -0.006(3) 0.005(3) 0.011(3)
F34 0.021(3) 0.133(7) 0.065(4) 0.009(4) 0.021(3) -0.013(4)
F7 0.030(3) 0.159(8) 0.066(4) 0.025(5) 0.029(3) -0.001(4)
F36 0.088(6) 0.110(7) 0.165(9) -0.023(6) 0.105(6) -0.007(5)
F9 0.068(4) 0.116(6) 0.100(5) 0.065(4) 0.066(4) 0.021(4)
F8 0.105(5) 0.092(5) 0.134(6) -0.032(5) 0.099(5) -0.014(4)
F35 0.055(4) 0.168(7) 0.099(5) 0.088(5) 0.057(4) 0.029(4)
C11 0.021(4) 0.028(5) 0.032(4) -0.012(4) 0.017(4) -0.009(4)
C12 0.036(5) 0.031(5) 0.060(6) -0.015(5) 0.031(5) 0.002(4)
C10 0.024(5) 0.044(6) 0.038(5) 0.005(4) 0.006(4) -0.001(4)
C51 0.023(5) 0.065(7) 0.036(5) 0.022(5) 0.017(4) 0.006(5)
C30 0.028(5) 0.060(7) 0.018(4) 0.011(4) 0.004(4) -0.002(5)
C13 0.032(5) 0.028(5) 0.057(6) -0.009(4) 0.029(5) -0.012(4)
C1 0.024(5) 0.049(6) 0.057(6) -0.012(5) 0.020(5) 0.000(4)
C20 0.040(6) 0.050(6) 0.039(5) 0.013(5) 0.028(5) -0.005(5)

loop_
_atom_type_symbol
_atom_type_description
_atom_type_scat_dispersion_real
_atom_type_scat_dispersion_imag
_atom_type_scat_source
C C 0.0033 0.0016 'International Tables Vol C Tables 4.2.6.8 and 6.1.1.4'
H H 0.0000 0.0000 'International Tables Vol C Tables 4.2.6.8 and 6.1.1.4'
Dy Dy -0.1892 4.4098 'International Tables Vol C Tables 4.2.6.8 and 6.1.1.4'
F F 0.0171 0.0103 'International Tables Vol C Tables 4.2.6.8 and 6.1.1.4'
N N 0.0061 0.0033 'International Tables Vol C Tables 4.2.6.8 and 6.1.1.4'
O O 0.0106 0.0060 'International Tables Vol C Tables 4.2.6.8 and 6.1.1.4'

loop_
_geom_angle_atom_site_label_1
_geom_angle_atom_site_label_2
_geom_angle_atom_site_label_3
_geom_angle
_geom_angle_site_symmetry_1
_geom_angle_site_symmetry_3
O18 Dy2 O16 154.26(17) . .
O18 Dy2 O19 70.80(17) . .
O16 Dy2 O19 134.83(16) . .
O18 Dy2 O15 123.76(18) . .
O16 Dy2 O15 73.06(17) . .
O19 Dy2 O15 71.21(18) . .
O18 Dy2 O17 73.54(18) . .
O16 Dy2 O17 80.74(17) . .
O19 Dy2 O17 144.27(18) . .
O15 Dy2 O17 130.19(18) . .
O18 Dy2 O12 73.04(18) . .
O16 Dy2 O12 98.20(18) . .
O19 Dy2 O12 95.48(19) . .
O15 Dy2 O12 71.07(17) . .
O17 Dy2 O12 71.76(17) . .
O18 Dy2 O11 80.63(19) . 2_646
O16 Dy2 O11 91.21(18) . 2_646
O19 Dy2 O11 106.9(2) . 2_646
O15 Dy2 O11 150.32(17) . 2_646
O17 Dy2 O11 68.95(17) . 2_646
O12 Dy2 O11 137.40(17) . 2_646
O18 Dy2 O20 126.08(18) . .
O16 Dy2 O20 73.48(17) . .
O19 Dy2 O20 72.77(17) . .
O15 Dy2 O20 77.86(17) . .
O17 Dy2 O20 133.47(17) . .
O12 Dy2 O20 148.89(16) . .
O11 Dy2 O20 73.52(17) 2_646 .
C49 O17 Dy2 133.1(5) . .
C57 O15 Dy2 130.7(5) . .
O12 N4 C39 125.3(6) . .
O12 N4 C44 119.6(6) . .
C39 N4 C44 114.6(6) . .
C59 O16 Dy2 131.8(5) . .
C54 O20 Dy2 130.4(5) . .
C47 O18 Dy2 134.6(5) . .
N4 O12 Dy2 143.9(4) . .
C52 O19 Dy2 132.0(5) . .
O11 N3 C39 124.0(6) . .
O11 N3 C41 122.1(6) . .
C39 N3 C41 113.4(6) . .
N4 C39 N3 106.1(6) . .
N4 C39 C38 128.1(7) . .
N3 C39 C38 125.8(7) . .
C36 O13 C37 118.0(6) . .
O17 C49 C48 128.1(7) . .
O17 C49 C50 113.5(7) . .
C48 C49 C50 118.4(7) . .
O15 C57 C58 128.0(7) . .
O15 C57 C56 115.1(6) . .
C58 C57 C56 116.9(6) . .
F21 C60 F20 108.2(7) . .
F21 C60 F19 106.7(7) . .
F20 C60 F19 107.2(7) . .
F21 C60 C59 112.7(6) . .
F20 C60 C59 109.6(7) . .
F19 C60 C59 112.2(7) . .
C32 O14 C31 119.3(7) . .
O20 C54 C53 127.8(7) . .
O20 C54 C55 113.9(6) . .
C53 C54 C55 118.2(6) . .
O14 C32 C33 123.7(8) . .
O14 C32 C34 115.5(7) . .
C33 C32 C34 120.8(7) . .
C34 C35 C38 120.6(7) . .
N3 C41 C42 109.3(7) . .
N3 C41 C40 105.3(6) . .
C42 C41 C40 110.6(7) . .
N3 C41 C44 100.3(6) . .
C42 C41 C44 115.5(7) . .
C40 C41 C44 114.7(7) . .
O16 C59 C58 128.1(7) . .
O16 C59 C60 115.5(6) . .
C58 C59 C60 116.3(6) . .
C36 C38 C35 119.2(7) . .
C36 C38 C39 118.1(6) . .
C35 C38 C39 122.7(7) . .
C57 C58 C59 121.0(7) . .
O13 C36 C33 123.8(7) . .
O13 C36 C38 115.7(7) . .
C33 C36 C38 120.5(7) . .
F26 C50 F27 107.0(7) . .
F26 C50 F25 106.7(9) . .
F27 C50 F25 106.6(7) . .
F26 C50 C49 110.8(8) . .
F27 C50 C49 113.5(8) . .
F25 C50 C49 111.8(7) . .
C35 C34 C32 119.6(7) . .
C36 C33 C32 119.1(7) . .
F32 C55 F33 107.6(7) . .
F32 C55 F31 106.9(6) . .
F33 C55 F31 105.6(7) . .
F32 C55 C54 113.4(7) . .
F33 C55 C54 113.4(6) . .
F31 C55 C54 109.5(6) . .
C49 C48 C47 121.7(7) . .
O18 C47 C48 127.4(8) . .
O18 C47 C46 113.8(8) . .
C48 C47 C46 118.8(7) . .
O19 C52 C53 128.4(7) . .
O19 C52 C51 114.2(7) . .
C53 C52 C51 117.4(7) . .
C54 C53 C52 121.0(7) . .
N4 C44 C43 109.2(6) . .
N4 C44 C45 107.6(6) . .
C43 C44 C45 111.3(7) . .
N4 C44 C41 100.0(6) . .
C43 C44 C41 114.6(6) . .
C45 C44 C41 113.3(7) . .
F24 C56 F22 109.1(8) . .
F24 C56 F23 106.9(7) . .
F22 C56 F23 104.3(7) . .
F24 C56 C57 112.8(6) . .
F22 C56 C57 113.5(7) . .
F23 C56 C57 109.7(7) . .
F28 C46 F29 108.7(9) . .
F28 C46 F30 104.9(10) . .
F29 C46 F30 103.2(8) . .
F28 C46 C47 111.8(8) . .
F29 C46 C47 115.1(9) . .
F30 C46 C47 112.4(7) . .
O6 Dy1 O7 153.32(17) . .
O6 Dy1 O10 70.29(18) . .
O7 Dy1 O10 136.30(17) . .
O6 Dy1 O1 73.6(2) . 2_546
O7 Dy1 O1 98.06(19) . 2_546
O10 Dy1 O1 94.46(19) . 2_546
O6 Dy1 O9 124.05(19) . .
O7 Dy1 O9 75.64(18) . .
O10 Dy1 O9 72.69(18) . .
O1 Dy1 O9 149.70(18) 2_546 .
O6 Dy1 O8 125.13(18) . .
O7 Dy1 O8 73.10(17) . .
O10 Dy1 O8 71.51(18) . .
O1 Dy1 O8 71.78(19) 2_546 .
O9 Dy1 O8 78.08(18) . .
O6 Dy1 O2 80.23(19) . .
O7 Dy1 O2 89.91(18) . .
O10 Dy1 O2 109.00(19) . .
O1 Dy1 O2 136.22(18) 2_546 .
O9 Dy1 O2 73.95(17) . .
O8 Dy1 O2 150.16(18) . .
O6 Dy1 O5 73.81(18) . .
O7 Dy1 O5 79.52(17) . .
O10 Dy1 O5 144.00(18) . .
O1 Dy1 O5 72.66(19) 2_546 .
O9 Dy1 O5 132.91(17) . .
O8 Dy1 O5 130.83(19) . .
O2 Dy1 O5 66.61(18) . .
C27 O5 Dy1 132.5(5) . .
C29 O6 Dy1 133.7(5) . .
C22 O7 Dy1 133.2(4) . .
N2 C9 N1 107.9(6) . .
N2 C9 C8 124.1(7) . .
N1 C9 C8 127.9(7) . .
O2 N2 C9 125.6(6) . .
O2 N2 C14 120.0(6) . .
C9 N2 C14 113.9(6) . .
C19 O10 Dy1 133.2(5) . .
C24 O8 Dy1 133.5(5) . .
C2 O4 C1 118.2(7) . .
C17 O9 Dy1 131.9(5) . .
N2 O2 Dy1 136.3(4) . .
C6 C3 C2 119.1(8) . .
O4 C2 C3 124.0(8) . .
O4 C2 C4 115.2(7) . .
C3 C2 C4 120.8(7) . .
C6 O3 C7 118.1(6) . .
O5 C27 C28 128.1(7) . .
O5 C27 C26 113.6(7) . .
C28 C27 C26 118.4(7) . .
O9 C17 C18 127.9(7) . .
O9 C17 C16 114.5(7) . .
C18 C17 C16 117.5(7) . .
O7 C22 C23 128.9(7) . .
O7 C22 C21 114.4(6) . .
C23 C22 C21 116.5(7) . .
C5 C8 C6 119.0(7) . .
C5 C8 C9 122.6(7) . .
C6 C8 C9 118.3(7) . .
C24 C23 C22 120.9(7) . .
O8 C24 C23 127.7(7) . .
O8 C24 C25 114.4(7) . .
C23 C24 C25 117.8(7) . .
C5 C4 C2 119.2(7) . .
O10 C19 C18 127.9(7) . .
O10 C19 C20 113.8(7) . .
C18 C19 C20 118.3(7) . .
O3 C6 C3 124.7(7) . .
O3 C6 C8 114.5(7) . .
C3 C6 C8 120.7(7) . .
F6 C26 F5 106.5(7) . .
F6 C26 F4 106.4(7) . .
F5 C26 F4 107.2(7) . .
F6 C26 C27 111.9(6) . .
F5 C26 C27 110.6(7) . .
F4 C26 C27 113.8(7) . .
F14 C25 F13 109.3(7) . .
F14 C25 F15 106.1(8) . .
F13 C25 F15 106.4(7) . .
F14 C25 C24 111.5(6) . .
F13 C25 C24 109.6(7) . .
F15 C25 C24 113.9(7) . .
F11 C16 F10 107.1(7) . .
F11 C16 F12 107.1(7) . .
F10 C16 F12 106.3(7) . .
F11 C16 C17 113.7(7) . .
F10 C16 C17 111.0(6) . .
F12 C16 C17 111.3(7) . .
F18 C21 F16 108.2(7) . .
F18 C21 F17 107.4(7) . .
F16 C21 F17 105.7(6) . .
F18 C21 C22 113.0(6) . .
F16 C21 C22 109.2(7) . .
F17 C21 C22 113.0(7) . .
C29 C28 C27 121.5(7) . .
C4 C5 C8 121.1(8) . .
N2 C14 C13 110.5(7) . .
N2 C14 C15 105.4(6) . .
C13 C14 C15 109.7(7) . .
N2 C14 C11 99.6(6) . .
C13 C14 C11 115.6(7) . .
C15 C14 C11 115.0(7) . .
O6 C29 C28 128.2(8) . .
O6 C29 C30 114.1(7) . .
C28 C29 C30 117.7(7) . .
C17 C18 C19 120.6(7) . .
N3 O11 Dy2 136.3(4) . 2_656
N1 C11 C10 106.4(6) . .
N1 C11 C12 106.5(6) . .
C10 C11 C12 110.4(7) . .
N1 C11 C14 101.8(6) . .
C10 C11 C14 114.9(7) . .
C12 C11 C14 115.6(7) . .
F35 C51 F34 107.7(9) . .
F35 C51 F36 105.6(9) . .
F34 C51 F36 105.2(9) . .
F35 C51 C52 114.5(8) . .
F34 C51 C52 112.2(8) . .
F36 C51 C52 111.1(8) . .
F2 C30 F3 111.3(9) . .
F2 C30 F1 105.5(9) . .
F3 C30 F1 105.1(7) . .
F2 C30 C29 111.7(7) . .
F3 C30 C29 111.6(8) . .
F1 C30 C29 111.3(8) . .
F7 C20 F9 106.5(8) . .
F7 C20 F8 106.1(9) . .
F9 C20 F8 107.7(9) . .
F7 C20 C19 112.4(7) . .
F9 C20 C19 113.6(8) . .
F8 C20 C19 110.2(8) . .
O1 N1 C9 124.8(6) . .
O1 N1 C11 121.9(7) . .
C9 N1 C11 112.7(6) . .
N1 O1 Dy1 149.0(5) . 2_556

loop_
_geom_bond_atom_site_label_1
_geom_bond_atom_site_label_2
_geom_bond_distance
_geom_bond_site_symmetry_2
Dy2 O18 2.326(5) .
Dy2 O16 2.329(5) .
Dy2 O19 2.334(5) .
Dy2 O15 2.361(5) .
Dy2 O17 2.363(5) .
Dy2 O12 2.363(5) .
Dy2 O11 2.366(5) 2_646
Dy2 O20 2.381(5) .
O17 C49 1.255(9) .
O15 C57 1.247(9) .
N4 O12 1.289(8) .
N4 C39 1.347(9) .
N4 C44 1.503(9) .
F32 C55 1.324(9) .
O16 C59 1.247(8) .
O20 C54 1.267(8) .
F21 C60 1.316(9) .
O18 C47 1.242(9) .
O19 C52 1.245(9) .
N3 O11 1.291(8) .
N3 C39 1.348(9) .
N3 C41 1.499(9) .
F33 C55 1.326(9) .
C39 C38 1.452(10) .
F20 C60 1.328(10) .
F25 C50 1.345(10) .
F31 C55 1.356(10) .
O13 C36 1.370(9) .
O13 C37 1.433(9) .
C49 C48 1.389(12) .
C49 C50 1.521(11) .
F24 C56 1.300(9) .
C57 C58 1.390(10) .
C57 C56 1.542(10) .
C60 F19 1.360(9) .
C60 C59 1.537(10) .
O14 C32 1.348(9) .
O14 C31 1.420(11) .
F27 C50 1.339(11) .
F23 C56 1.328(10) .
C54 C53 1.385(10) .
C54 C55 1.529(10) .
C32 C33 1.391(11) .
C32 C34 1.397(11) .
F22 C56 1.318(10) .
C35 C34 1.368(11) .
C35 C38 1.401(10) .
C41 C42 1.509(11) .
C41 C40 1.525(11) .
C41 C44 1.558(11) .
C59 C58 1.391(10) .
F30 C46 1.335(11) .
C45 C44 1.536(11) .
C38 C36 1.398(10) .
C36 C33 1.388(11) .
C43 C44 1.516(10) .
C50 F26 1.320(12) .
C48 C47 1.393(12) .
C47 C46 1.524(12) .
C52 C53 1.390(11) .
C52 C51 1.524(11) .
F28 C46 1.291(11) .
F29 C46 1.293(10) .
Dy1 O6 2.325(5) .
Dy1 O7 2.325(5) .
Dy1 O10 2.335(5) .
Dy1 O1 2.340(5) 2_546
Dy1 O9 2.358(5) .
Dy1 O8 2.366(5) .
Dy1 O2 2.378(5) .
Dy1 O5 2.382(5) .
F18 C21 1.313(9) .
O5 C27 1.249(9) .
O6 C29 1.239(9) .
O7 C22 1.253(9) .
F16 C21 1.334(10) .
F17 C21 1.347(10) .
F6 C26 1.327(10) .
C9 N2 1.334(9) .
C9 N1 1.344(10) .
C9 C8 1.462(10) .
F12 C16 1.336(10) .
N2 O2 1.284(8) .
N2 C14 1.505(9) .
F11 C16 1.332(9) .
O10 C19 1.251(9) .
O8 C24 1.259(9) .
O4 C2 1.363(9) .
O4 C1 1.432(11) .
O9 C17 1.264(9) .
F10 C16 1.332(10) .
C3 C6 1.380(11) .
C3 C2 1.391(11) .
C2 C4 1.397(12) .
F4 C26 1.342(9) .
F5 C26 1.331(10) .
O3 C6 1.361(9) .
O3 C7 1.436(10) .
F15 C25 1.333(11) .
C27 C28 1.394(11) .
C27 C26 1.528(11) .
C17 C18 1.391(11) .
C17 C16 1.535(11) .
C22 C23 1.385(10) .
C22 C21 1.532(10) .
C8 C5 1.387(10) .
C8 C6 1.402(10) .
C23 C24 1.384(10) .
F13 C25 1.327(10) .
C24 C25 1.537(11) .
C4 C5 1.376(11) .
C19 C18 1.396(11) .
C19 C20 1.535(11) .
C15 C14 1.525(11) .
F14 C25 1.318(9) .
C28 C29 1.385(12) .
C14 C13 1.509(11) .
C14 C11 1.555(12) .
C29 C30 1.550(12) .
F3 C30 1.308(11) .
F2 C30 1.297(10) .
O11 Dy2 2.366(5) 2_656
F1 C30 1.336(11) .
F34 C51 1.309(11) .
F7 C20 1.302(11) .
F36 C51 1.310(13) .
F9 C20 1.303(10) .
F8 C20 1.320(12) .
F35 C51 1.290(10) .
C11 N1 1.508(9) .
C11 C10 1.528(11) .
C11 C12 1.539(11) .
N1 O1 1.280(8) .
O1 Dy1 2.340(5) 2_556

loop_
_geom_torsion_atom_site_label_1
_geom_torsion_atom_site_label_2
_geom_torsion_atom_site_label_3
_geom_torsion_atom_site_label_4
_geom_torsion
_geom_torsion_site_symmetry_1
_geom_torsion_site_symmetry_4
O18 Dy2 O17 C49 6.0(7) . .
O16 Dy2 O17 C49 -173.0(7) . .
O19 Dy2 O17 C49 2.3(8) . .
O15 Dy2 O17 C49 -114.6(7) . .
O12 Dy2 O17 C49 -71.1(7) . .
O11 Dy2 O17 C49 92.1(7) 2_646 .
O20 Dy2 O17 C49 130.5(6) . .
O18 Dy2 O15 C57 175.3(6) . .
O16 Dy2 O15 C57 -26.4(6) . .
O19 Dy2 O15 C57 125.5(7) . .
O17 Dy2 O15 C57 -87.9(7) . .
O12 Dy2 O15 C57 -131.6(7) . .
O11 Dy2 O15 C57 34.2(8) 2_646 .
O20 Dy2 O15 C57 49.8(6) . .
O18 Dy2 O16 C59 160.8(6) . .
O19 Dy2 O16 C59 -13.1(8) . .
O15 Dy2 O16 C59 25.8(7) . .
O17 Dy2 O16 C59 163.0(7) . .
O12 Dy2 O16 C59 93.1(7) . .
O11 Dy2 O16 C59 -128.6(7) 2_646 .
O20 Dy2 O16 C59 -56.2(7) . .
O18 Dy2 O20 C54 -75.3(7) . .
O16 Dy2 O20 C54 123.5(6) . .
O19 Dy2 O20 C54 -26.0(6) . .
O15 Dy2 O20 C54 47.8(6) . .
O17 Dy2 O20 C54 -177.3(6) . .
O12 Dy2 O20 C54 45.3(8) . .
O11 Dy2 O20 C54 -140.1(7) 2_646 .
O16 Dy2 O18 C47 -12.0(10) . .
O19 Dy2 O18 C47 163.5(8) . .
O15 Dy2 O18 C47 113.5(7) . .
O17 Dy2 O18 C47 -14.2(7) . .
O12 Dy2 O18 C47 61.2(7) . .
O11 Dy2 O18 C47 -84.9(7) 2_646 .
O20 Dy2 O18 C47 -146.5(7) . .
C39 N4 O12 Dy2 74.9(10) . .
C44 N4 O12 Dy2 -113.7(7) . .
O18 Dy2 O12 N4 146.5(8) . .
O16 Dy2 O12 N4 -58.3(8) . .
O19 Dy2 O12 N4 78.5(8) . .
O15 Dy2 O12 N4 10.6(7) . .
O17 Dy2 O12 N4 -135.7(8) . .
O11 Dy2 O12 N4 -159.2(7) 2_646 .
O20 Dy2 O12 N4 13.2(10) . .
O18 Dy2 O19 C52 166.4(8) . .
O16 Dy2 O19 C52 -16.4(9) . .
O15 Dy2 O19 C52 -55.8(7) . .
O17 Dy2 O19 C52 170.2(7) . .
O12 Dy2 O19 C52 -123.7(8) . .
O11 Dy2 O19 C52 93.0(8) 2_646 .
O20 Dy2 O19 C52 26.9(7) . .
O12 N4 C39 N3 173.0(6) . .
C44 N4 C39 N3 1.3(8) . .
O12 N4 C39 C38 -8.7(11) . .
C44 N4 C39 C38 179.5(7) . .
O11 N3 C39 N4 -173.2(6) . .
C41 N3 C39 N4 14.8(8) . .
O11 N3 C39 C38 8.5(11) . .
C41 N3 C39 C38 -163.6(7) . .
Dy2 O17 C49 C48 0.4(13) . .
Dy2 O17 C49 C50 -177.9(5) . .
Dy2 O15 C57 C58 23.2(13) . .
Dy2 O15 C57 C56 -155.9(5) . .
Dy2 O20 C54 C53 18.1(12) . .
Dy2 O20 C54 C55 -163.1(5) . .
C31 O14 C32 C33 -1.3(13) . .
C31 O14 C32 C34 180.0(8) . .
O11 N3 C41 C42 42.6(9) . .
C39 N3 C41 C42 -145.1(7) . .
O11 N3 C41 C40 -76.3(8) . .
C39 N3 C41 C40 96.0(7) . .
O11 N3 C41 C44 164.4(6) . .
C39 N3 C41 C44 -23.4(8) . .
Dy2 O16 C59 C58 -21.7(13) . .
Dy2 O16 C59 C60 155.2(5) . .
F21 C60 C59 O16 29.7(11) . .
F20 C60 C59 O16 -90.9(8) . .
F19 C60 C59 O16 150.1(7) . .
F21 C60 C59 C58 -153.1(8) . .
F20 C60 C59 C58 86.4(9) . .
F19 C60 C59 C58 -32.6(11) . .
C34 C35 C38 C36 -4.7(12) . .
C34 C35 C38 C39 176.2(7) . .
N4 C39 C38 C36 -123.2(8) . .
N3 C39 C38 C36 54.8(10) . .
N4 C39 C38 C35 55.9(11) . .
N3 C39 C38 C35 -126.1(8) . .
O15 C57 C58 C59 -3.5(14) . .
C56 C57 C58 C59 175.6(8) . .
O16 C59 C58 C57 2.4(14) . .
C60 C59 C58 C57 -174.5(8) . .
C37 O13 C36 C33 4.8(12) . .
C37 O13 C36 C38 -176.3(7) . .
C35 C38 C36 O13 -174.6(7) . .
C39 C38 C36 O13 4.6(11) . .
C35 C38 C36 C33 4.4(12) . .
C39 C38 C36 C33 -176.5(7) . .
O17 C49 C50 F26 69.7(10) . .
C48 C49 C50 F26 -108.8(10) . .
O17 C49 C50 F27 -169.9(7) . .
C48 C49 C50 F27 11.6(12) . .
O17 C49 C50 F25 -49.2(11) . .
C48 C49 C50 F25 132.2(9) . .
C38 C35 C34 C32 1.9(12) . .
O14 C32 C34 C35 -180.0(8) . .
C33 C32 C34 C35 1.3(13) . .
O13 C36 C33 C32 177.6(8) . .
C38 C36 C33 C32 -1.2(13) . .
O14 C32 C33 C36 179.8(8) . .
C34 C32 C33 C36 -1.6(13) . .
O20 C54 C55 F32 39.3(10) . .
C53 C54 C55 F32 -141.8(7) . .
O20 C54 C55 F33 162.4(7) . .
C53 C54 C55 F33 -18.6(11) . .
O20 C54 C55 F31 -79.9(8) . .
C53 C54 C55 F31 99.0(8) . .
O17 C49 C48 C47 -4.7(14) . .
C50 C49 C48 C47 173.6(8) . .
Dy2 O18 C47 C48 16.3(13) . .
Dy2 O18 C47 C46 -161.3(5) . .
C49 C48 C47 O18 -3.6(14) . .
C49 C48 C47 C46 173.9(8) . .
Dy2 O19 C52 C53 -19.4(14) . .
Dy2 O19 C52 C51 159.9(6) . .
O20 C54 C53 C52 5.2(14) . .
C55 C54 C53 C52 -173.6(8) . .
O19 C52 C53 C54 -5.1(15) . .
C51 C52 C53 C54 175.7(8) . .
O12 N4 C44 C43 52.0(8) . .
C39 N4 C44 C43 -135.7(7) . .
O12 N4 C44 C45 -68.9(8) . .
C39 N4 C44 C45 103.4(7) . .
O12 N4 C44 C41 172.6(6) . .
C39 N4 C44 C41 -15.1(7) . .
N3 C41 C44 N4 20.7(7) . .
C42 C41 C44 N4 137.9(7) . .
C40 C41 C44 N4 -91.6(7) . .
N3 C41 C44 C43 137.3(7) . .
C42 C41 C44 C43 -105.5(8) . .
C40 C41 C44 C43 25.0(10) . .
N3 C41 C44 C45 -93.6(7) . .
C42 C41 C44 C45 23.7(9) . .
C40 C41 C44 C45 154.1(7) . .
O15 C57 C56 F24 -4.2(11) . .
C58 C57 C56 F24 176.6(8) . .
O15 C57 C56 F22 -129.0(8) . .
C58 C57 C56 F22 51.8(11) . .
O15 C57 C56 F23 114.7(8) . .
C58 C57 C56 F23 -64.5(10) . .
O18 C47 C46 F28 72.3(11) . .
C48 C47 C46 F28 -105.5(10) . .
O18 C47 C46 F29 -163.1(8) . .
C48 C47 C46 F29 19.1(12) . .
O18 C47 C46 F30 -45.3(11) . .
C48 C47 C46 F30 136.9(9) . .
O6 Dy1 O5 C27 -0.8(7) . .
O7 Dy1 O5 C27 178.5(7) . .
O10 Dy1 O5 C27 3.5(9) . .
O1 Dy1 O5 C27 76.6(7) 2_546 .
O9 Dy1 O5 C27 -122.6(7) . .
O8 Dy1 O5 C27 121.9(7) . .
O2 Dy1 O5 C27 -87.0(7) . .
O7 Dy1 O6 C29 12.6(10) . .
O10 Dy1 O6 C29 -163.3(8) . .
O1 Dy1 O6 C29 -62.3(8) 2_546 .
O9 Dy1 O6 C29 145.2(7) . .
O8 Dy1 O6 C29 -114.9(7) . .
O2 Dy1 O6 C29 82.3(8) . .
O5 Dy1 O6 C29 14.0(7) . .
O6 Dy1 O7 C22 -154.8(6) . .
O10 Dy1 O7 C22 19.6(8) . .
O1 Dy1 O7 C22 -85.6(6) 2_546 .
O9 Dy1 O7 C22 64.2(6) . .
O8 Dy1 O7 C22 -17.5(6) . .
O2 Dy1 O7 C22 137.6(6) . .
O5 Dy1 O7 C22 -156.2(7) . .
N1 C9 N2 O2 174.8(6) . .
C8 C9 N2 O2 -7.9(12) . .
N1 C9 N2 C14 -13.0(9) . .
C8 C9 N2 C14 164.3(7) . .
O6 Dy1 O10 C19 -160.5(8) . .
O7 Dy1 O10 C19 22.2(8) . .
O1 Dy1 O10 C19 128.7(7) 2_546 .
O9 Dy1 O10 C19 -23.2(7) . .
O8 Dy1 O10 C19 59.7(7) . .
O2 Dy1 O10 C19 -88.8(7) . .
O5 Dy1 O10 C19 -164.9(6) . .
O6 Dy1 O8 C24 171.4(6) . .
O7 Dy1 O8 C24 13.3(6) . .
O10 Dy1 O8 C24 -140.7(7) . .
O1 Dy1 O8 C24 118.0(7) 2_546 .
O9 Dy1 O8 C24 -65.2(7) . .
O2 Dy1 O8 C24 -44.6(8) . .
O5 Dy1 O8 C24 72.3(7) . .
O6 Dy1 O9 C17 74.2(7) . .
O7 Dy1 O9 C17 -125.8(7) . .
O10 Dy1 O9 C17 23.7(6) . .
O1 Dy1 O9 C17 -44.5(8) 2_546 .
O8 Dy1 O9 C17 -50.4(6) . .
O2 Dy1 O9 C17 140.1(7) . .
O5 Dy1 O9 C17 173.9(6) . .
C9 N2 O2 Dy1 -76.5(9) . .
C14 N2 O2 Dy1 111.6(7) . .
O6 Dy1 O2 N2 131.9(7) . .
O7 Dy1 O2 N2 -73.0(7) . .
O10 Dy1 O2 N2 66.8(7) . .
O1 Dy1 O2 N2 -174.6(6) 2_546 .
O9 Dy1 O2 N2 2.1(6) . .
O8 Dy1 O2 N2 -18.9(9) . .
O5 Dy1 O2 N2 -151.6(7) . .
C1 O4 C2 C3 -2.2(13) . .
C1 O4 C2 C4 177.6(8) . .
C6 C3 C2 O4 -179.3(8) . .
C6 C3 C2 C4 0.9(13) . .
Dy1 O5 C27 C28 -7.6(13) . .
Dy1 O5 C27 C26 172.2(5) . .
Dy1 O9 C17 C18 -17.6(12) . .
Dy1 O9 C17 C16 166.6(5) . .
Dy1 O7 C22 C23 17.7(12) . .
Dy1 O7 C22 C21 -156.3(5) . .
N2 C9 C8 C5 120.9(9) . .
N1 C9 C8 C5 -62.3(12) . .
N2 C9 C8 C6 -55.9(11) . .
N1 C9 C8 C6 120.8(9) . .
O7 C22 C23 C24 -3.6(13) . .
C21 C22 C23 C24 170.3(7) . .
Dy1 O8 C24 C23 -8.5(12) . .
Dy1 O8 C24 C25 167.0(5) . .
C22 C23 C24 O8 -1.0(13) . .
C22 C23 C24 C25 -176.4(7) . .
O4 C2 C4 C5 178.9(8) . .
C3 C2 C4 C5 -1.3(13) . .
Dy1 O10 C19 C18 16.1(13) . .
Dy1 O10 C19 C20 -164.3(6) . .
C7 O3 C6 C3 -5.2(12) . .
C7 O3 C6 C8 177.9(7) . .
C2 C3 C6 O3 -176.1(8) . .
C2 C3 C6 C8 0.5(13) . .
C5 C8 C6 O3 175.4(7) . .
C9 C8 C6 O3 -7.7(11) . .
C5 C8 C6 C3 -1.6(12) . .
C9 C8 C6 C3 175.3(8) . .
O5 C27 C26 F6 50.1(10) . .
C28 C27 C26 F6 -130.1(9) . .
O5 C27 C26 F5 -68.5(9) . .
C28 C27 C26 F5 111.3(9) . .
O5 C27 C26 F4 170.7(7) . .
C28 C27 C26 F4 -9.5(12) . .
O8 C24 C25 F14 49.5(10) . .
C23 C24 C25 F14 -134.5(8) . .
O8 C24 C25 F13 -71.6(9) . .
C23 C24 C25 F13 104.4(9) . .
O8 C24 C25 F15 169.5(7) . .
C23 C24 C25 F15 -14.5(11) . .
O9 C17 C16 F11 -161.6(7) . .
C18 C17 C16 F11 22.2(11) . .
O9 C17 C16 F10 77.6(9) . .
C18 C17 C16 F10 -98.7(8) . .
O9 C17 C16 F12 -40.6(9) . .
C18 C17 C16 F12 143.1(7) . .
O7 C22 C21 F18 -34.8(10) . .
C23 C22 C21 F18 150.5(7) . .
O7 C22 C21 F16 85.7(8) . .
C23 C22 C21 F16 -89.0(8) . .
O7 C22 C21 F17 -156.9(6) . .
C23 C22 C21 F17 28.3(10) . .
O5 C27 C28 C29 6.9(15) . .
C26 C27 C28 C29 -172.9(8) . .
C2 C4 C5 C8 0.1(13) . .
C6 C8 C5 C4 1.3(12) . .
C9 C8 C5 C4 -175.5(8) . .
O2 N2 C14 C13 -45.3(9) . .
C9 N2 C14 C13 142.0(7) . .
O2 N2 C14 C15 73.2(8) . .
C9 N2 C14 C15 -99.5(8) . .
O2 N2 C14 C11 -167.3(6) . .
C9 N2 C14 C11 19.9(8) . .
Dy1 O6 C29 C28 -19.8(14) . .
Dy1 O6 C29 C30 160.1(6) . .
C27 C28 C29 O6 7.1(16) . .
C27 C28 C29 C30 -172.8(9) . .
O9 C17 C18 C19 -3.6(13) . .
C16 C17 C18 C19 172.1(7) . .
O10 C19 C18 C17 4.7(14) . .
C20 C19 C18 C17 -175.0(8) . .
C39 N3 O11 Dy2 75.3(9) . 2_656
C41 N3 O11 Dy2 -113.3(7) . 2_656
N2 C14 C11 N1 -17.6(7) . .
C13 C14 C11 N1 -136.0(7) . .
C15 C14 C11 N1 94.5(7) . .
N2 C14 C11 C10 96.9(7) . .
C13 C14 C11 C10 -21.5(10) . .
C15 C14 C11 C10 -151.0(7) . .
N2 C14 C11 C12 -132.6(7) . .
C13 C14 C11 C12 109.0(8) . .
C15 C14 C11 C12 -20.5(10) . .
O19 C52 C51 F35 166.5(9) . .
C53 C52 C51 F35 -14.1(14) . .
O19 C52 C51 F34 43.4(12) . .
C53 C52 C51 F34 -137.3(9) . .
O19 C52 C51 F36 -74.1(11) . .
C53 C52 C51 F36 105.3(10) . .
O6 C29 C30 F2 -24.5(13) . .
C28 C29 C30 F2 155.4(9) . .
O6 C29 C30 F3 100.7(9) . .
C28 C29 C30 F3 -79.3(11) . .
O6 C29 C30 F1 -142.2(8) . .
C28 C29 C30 F1 37.8(12) . .
O10 C19 C20 F7 -41.3(12) . .
C18 C19 C20 F7 138.4(9) . .
O10 C19 C20 F9 -162.2(8) . .
C18 C19 C20 F9 17.5(13) . .
O10 C19 C20 F8 76.8(10) . .
C18 C19 C20 F8 -103.5(10) . .
N2 C9 N1 O1 -171.3(6) . .
C8 C9 N1 O1 11.5(12) . .
N2 C9 N1 C11 -0.6(8) . .
C8 C9 N1 C11 -177.8(7) . .
C10 C11 N1 O1 63.0(9) . .
C12 C11 N1 O1 -54.8(9) . .
C14 C11 N1 O1 -176.4(6) . .
C10 C11 N1 C9 -107.9(8) . .
C12 C11 N1 C9 134.2(7) . .
C14 C11 N1 C9 12.7(8) . .
C9 N1 O1 Dy1 -75.0(12) . 2_556
C11 N1 O1 Dy1 115.2(9) . 2_556
